data_1553487
loop_
_publ_author_name
'Ma, Qiao'
'Gong, Lei'
'Meggers, Eric'

_publ_section_title
;
 Enantioselective \b-alkylation of pyrroles with the formation of an
 all-carbon quaternary stereocenter
;
_journal_issue 10
_journal_name_full 'Organic Chemistry Frontiers'
_journal_page_first 1319
_journal_paper_doi 10.1039/C6QO00273K
_journal_volume 3
_journal_year 2016
_chemical_absolute_configuration unk
_chemical_formula_moiety 'C21 H19 Br N2 O4'
_chemical_formula_sum 'C21 H19 Br N2 O4'
_chemical_formula_weight 443.29
_chemical_name_systematic (S)-3o
_space_group_IT_number 19
_space_group_name_Hall 'P 2ac 2ab'
_space_group_name_H-M_alt 'P 21 21 21'
_symmetry_cell_setting orthorhombic
_symmetry_space_group_name_H-M 'P 21 21 21'
_atom_sites_solution_hydrogens geom
_atom_sites_solution_primary direct
_atom_sites_solution_secondary difmap
_audit_creation_method SHELXL-97
_audit_update_record
;
2015-07-21 deposited with the CCDC.
2016-08-18 downloaded from the CCDC.
;
_cell_angle_alpha 90.00
_cell_angle_beta 90.00
_cell_angle_gamma 90.00
_cell_formula_units_Z 4
_cell_length_a 8.4058(3)
_cell_length_b 10.8659(4)
_cell_length_c 21.9188(9)
_cell_measurement_reflns_used 1528
_cell_measurement_temperature 173(2)
_cell_measurement_theta_max 22.6980
_cell_measurement_theta_min 3.5580
_cell_volume 2001.99(13)
_computing_cell_refinement 'Bruker FRAMBO'
_computing_data_collection 'Bruker FRAMBO'
_computing_data_reduction 'Bruker SAINT'
_computing_molecular_graphics 'Bruker SHELXTL'
_computing_publication_material 'Bruker SHELXTL'
_computing_structure_refinement 'SHELXL-97 (Sheldrick, 1997)'
_computing_structure_solution 'SHELXS-97 (Sheldrick, 1990)'
_diffrn_ambient_temperature 173(2)
_diffrn_measured_fraction_theta_full 0.998
_diffrn_measured_fraction_theta_max 0.998
_diffrn_measurement_device_type 'Xcalibur, Sapphire3, Gemini ultra'
_diffrn_measurement_method '\w scans'
_diffrn_radiation_monochromator graphite
_diffrn_radiation_source 'fine-focus sealed tube'
_diffrn_radiation_type MoK\a
_diffrn_radiation_wavelength 0.71073
_diffrn_reflns_av_R_equivalents 0.0368
_diffrn_reflns_av_sigmaI/netI 0.0664
_diffrn_reflns_limit_h_max 6
_diffrn_reflns_limit_h_min -10
_diffrn_reflns_limit_k_max 12
_diffrn_reflns_limit_k_min -13
_diffrn_reflns_limit_l_max 27
_diffrn_reflns_limit_l_min -20
_diffrn_reflns_number 5801
_diffrn_reflns_theta_full 26.00
_diffrn_reflns_theta_max 26.00
_diffrn_reflns_theta_min 3.05
_exptl_absorpt_coefficient_mu 2.082
_exptl_absorpt_correction_T_max 0.8188
_exptl_absorpt_correction_T_min 0.6808
_exptl_absorpt_correction_type multi-scan
_exptl_absorpt_process_details
; 
CrysAlisPro, Agilent Technologies, 
Version 1.171.36.24 (release 03-12-2012 CrysAlis171 .NET) 
(compiled Dec  3 2012,18:21:49) 
Empirical absorption correction using spherical harmonics, 
 implemented in SCALE3 ABSPACK scaling algorithm. 
;
_exptl_crystal_colour Yellow
_exptl_crystal_density_diffrn 1.471
_exptl_crystal_density_method 'not measured'
_exptl_crystal_description Block
_exptl_crystal_F_000 904
_exptl_crystal_recrystallization_method 'Re-crystallisation from solvent: nHexane'
_exptl_crystal_size_max 0.20
_exptl_crystal_size_mid 0.20
_exptl_crystal_size_min 0.10
_refine_diff_density_max 0.496
_refine_diff_density_min -0.398
_refine_diff_density_rms 0.064
_refine_ls_abs_structure_details 'Flack H D (1983), Acta Cryst. A39, 876-881'
_refine_ls_abs_structure_Flack 0.018(10)
_refine_ls_extinction_method none
_refine_ls_goodness_of_fit_ref 0.999
_refine_ls_hydrogen_treatment constr
_refine_ls_matrix_type full
_refine_ls_number_parameters 253
_refine_ls_number_reflns 3551
_refine_ls_number_restraints 0
_refine_ls_restrained_S_all 0.999
_refine_ls_R_factor_all 0.0545
_refine_ls_R_factor_gt 0.0449
_refine_ls_shift/su_max 0.000
_refine_ls_shift/su_mean 0.000
_refine_ls_structure_factor_coef Fsqd
_refine_ls_weighting_details 'calc w=1/[\s^2^(Fo^2^)+(0.0367P)^2^+0.0000P] where P=(Fo^2^+2Fc^2^)/3'
_refine_ls_weighting_scheme calc
_refine_ls_wR_factor_gt 0.0864
_refine_ls_wR_factor_ref 0.0898
_reflns_number_gt 3121
_reflns_number_total 3551
_reflns_threshold_expression >2sigma(I)
_cod_data_source_file c6qo00273k2.cif
_cod_data_source_block 1
_cod_depositor_comments
;
The following automatic conversions were performed:

data item '_symmetry_cell_setting' value 'Orthorhombic' was changed
to 'orthorhombic' in accordance with the
/home/saulius/struct/COD-crude-data/automatic-downloads/DataCite-retrospective/RSC/depositions/lib/dictionaries/cif_core.dic
dictionary named 'cif_core.dic' version 2.4.2 last updated on
2011-04-26.

Automatic conversion script
Id: cif_fix_values 6909 2019-04-08 15:41:33Z antanas 
;
_cod_original_sg_symbol_H-M 'P2(1)2(1)2(1) '
_cod_database_code 1553487

loop_
_symmetry_equiv_pos_as_xyz
'x, y, z'
'-x+1/2, -y, z+1/2'
'-x, y+1/2, -z+1/2'
'x+1/2, -y+1/2, -z'

loop_
_atom_site_label
_atom_site_type_symbol
_atom_site_fract_x
_atom_site_fract_y
_atom_site_fract_z
_atom_site_U_iso_or_equiv
_atom_site_adp_type
_atom_site_occupancy
_atom_site_symmetry_multiplicity
_atom_site_calc_flag
_atom_site_refinement_flags
Br1 Br 0.97087(5) 0.08586(4) 0.01664(2) 0.04306(15) Uani 1 1 d .
O1 O 1.3332(3) 0.6155(3) -0.11898(14) 0.0364(8) Uani 1 1 d .
O2 O 1.1465(3) 0.6959(3) -0.05880(13) 0.0312(7) Uani 1 1 d .
O3 O 1.1691(4) 0.7310(3) -0.23341(17) 0.0544(10) Uani 1 1 d .
O4 O 0.9871(4) 0.6336(3) -0.28323(14) 0.0600(10) Uani 1 1 d .
C1 C 1.0589(4) 0.5616(3) -0.13768(15) 0.0177(8) Uani 1 1 d .
C2 C 1.1952(4) 0.6292(3) -0.10613(18) 0.0214(9) Uani 1 1 d .
C3 C 1.2703(5) 0.7536(4) -0.0220(2) 0.0469(13) Uani 1 1 d .
H3A H 1.2212 0.8001 0.0113 0.070 Uiso 1 1 calc R
H3B H 1.3328 0.8096 -0.0476 0.070 Uiso 1 1 calc R
H3C H 1.3402 0.6900 -0.0051 0.070 Uiso 1 1 calc R
C4 C 1.1106(5) 0.5297(4) -0.20377(17) 0.0241(9) Uani 1 1 d .
H4A H 1.2239 0.5047 -0.2042 0.029 Uiso 1 1 calc R
H4B H 1.0462 0.4601 -0.2193 0.029 Uiso 1 1 calc R
C5 C 1.0425(4) 0.4417(3) -0.10051(16) 0.0192(8) Uani 1 1 d .
C6 C 0.9658(4) 0.4461(3) -0.04408(17) 0.0266(9) Uani 1 1 d .
H6A H 0.9264 0.5225 -0.0294 0.032 Uiso 1 1 calc R
C7 C 0.9463(5) 0.3416(4) -0.00927(19) 0.0324(10) Uani 1 1 d .
H7A H 0.8930 0.3455 0.0289 0.039 Uiso 1 1 calc R
C8 C 1.0055(4) 0.2304(3) -0.03074(16) 0.0256(9) Uani 1 1 d .
C9 C 1.0822(5) 0.2242(4) -0.08501(18) 0.0273(10) Uani 1 1 d .
H9A H 1.1220 0.1477 -0.0993 0.033 Uiso 1 1 calc R
C10 C 1.1024(4) 0.3298(4) -0.11955(18) 0.0220(9) Uani 1 1 d .
H10A H 1.1586 0.3252 -0.1571 0.026 Uiso 1 1 calc R
C11 C 0.9048(4) 0.6339(3) -0.14003(16) 0.0180(8) Uani 1 1 d .
C12 C 0.8859(4) 0.7640(3) -0.13961(17) 0.0198(8) Uani 1 1 d .
H12A H 0.9687 0.8223 -0.1335 0.024 Uiso 1 1 calc R
C13 C 0.7278(4) 0.7919(4) -0.14945(17) 0.0189(8) Uani 1 1 d .
C14 C 0.7551(4) 0.5845(4) -0.15215(16) 0.0198(8) Uani 1 1 d .
C15 C 0.6990(4) 0.4549(3) -0.1608(2) 0.0270(10) Uani 1 1 d .
H15A H 0.5842 0.4548 -0.1687 0.041 Uiso 1 1 calc R
H15B H 0.7212 0.4072 -0.1238 0.041 Uiso 1 1 calc R
H15C H 0.7548 0.4179 -0.1955 0.041 Uiso 1 1 calc R
C17 C 0.7173(5) 1.0152(4) -0.1302(2) 0.0321(11) Uani 1 1 d .
H17A H 0.8189 1.0089 -0.1115 0.039 Uiso 1 1 calc R
C18 C 0.6446(6) 1.1285(4) -0.1339(2) 0.0396(12) Uani 1 1 d .
H18A H 0.6959 1.1993 -0.1178 0.047 Uiso 1 1 calc R
C19 C 0.4965(5) 1.1390(4) -0.1612(2) 0.0438(12) Uani 1 1 d .
H19A H 0.4470 1.2173 -0.1646 0.053 Uiso 1 1 calc R
C20 C 0.4221(5) 1.0369(5) -0.1829(2) 0.0457(13) Uani 1 1 d .
H20A H 0.3194 1.0442 -0.2006 0.055 Uiso 1 1 calc R
C21 C 0.4953(4) 0.9210(4) -0.17954(19) 0.0381(10) Uani 1 1 d .
H21A H 0.4427 0.8502 -0.1951 0.046 Uiso 1 1 calc R
C22 C 0.6460(4) 0.9105(4) -0.15312(17) 0.0222(8) Uani 1 1 d .
N1 N 1.0876(5) 0.6400(4) -0.24382(17) 0.0391(10) Uani 1 1 d .
N2 N 0.6521(4) 0.6806(3) -0.15742(14) 0.0200(7) Uani 1 1 d .
H2A H 0.5498 0.6727 -0.1650 0.024 Uiso 1 1 calc R

loop_
_atom_site_aniso_label
_atom_site_aniso_U_11
_atom_site_aniso_U_22
_atom_site_aniso_U_33
_atom_site_aniso_U_23
_atom_site_aniso_U_13
_atom_site_aniso_U_12
Br1 0.0546(3) 0.0338(2) 0.0408(3) 0.0192(2) -0.0099(2) -0.0121(2)
O1 0.0176(14) 0.0378(18) 0.0538(19) 0.0037(16) 0.0037(13) -0.0044(14)
O2 0.0257(14) 0.0316(16) 0.0364(17) -0.0084(15) -0.0101(13) -0.0019(14)
O3 0.067(2) 0.040(2) 0.056(2) 0.0187(18) 0.0249(19) -0.006(2)
O4 0.062(2) 0.083(3) 0.0353(18) 0.0209(18) -0.0090(18) 0.020(2)
C1 0.0161(19) 0.023(2) 0.0145(17) 0.0006(15) 0.0040(13) 0.0054(16)
C2 0.020(2) 0.0151(19) 0.029(2) 0.0095(18) 0.0009(17) 0.0002(17)
C3 0.045(3) 0.046(3) 0.050(3) -0.014(3) -0.026(3) -0.002(2)
C4 0.025(2) 0.025(2) 0.022(2) 0.0053(18) 0.0050(17) 0.0072(18)
C5 0.0131(17) 0.0210(19) 0.0235(19) 0.0008(15) 0.0004(15) -0.0008(17)
C6 0.033(2) 0.0216(18) 0.0256(19) 0.0006(16) 0.0111(18) 0.0072(19)
C7 0.033(2) 0.040(2) 0.024(2) 0.010(2) 0.0093(19) 0.001(2)
C8 0.025(2) 0.0253(19) 0.027(2) 0.0118(16) -0.0092(16) -0.0044(18)
C9 0.037(2) 0.018(2) 0.027(2) -0.0002(18) -0.0030(18) -0.0023(19)
C10 0.022(2) 0.025(2) 0.0187(19) -0.0037(17) 0.0019(16) 0.0003(18)
C11 0.0163(17) 0.0214(19) 0.0163(19) 0.0012(16) 0.0034(15) 0.0012(16)
C12 0.0171(19) 0.0179(19) 0.024(2) 0.0009(17) 0.0029(16) -0.0073(16)
C13 0.0170(19) 0.0182(19) 0.022(2) -0.0014(17) -0.0032(15) -0.0014(17)
C14 0.0180(18) 0.0203(18) 0.0211(19) 0.0000(19) 0.0044(14) 0.0005(19)
C15 0.021(2) 0.0175(19) 0.043(3) -0.0012(19) 0.0030(18) -0.0053(17)
C17 0.027(2) 0.022(2) 0.048(3) 0.006(2) 0.001(2) -0.0012(19)
C18 0.039(3) 0.021(2) 0.058(3) -0.002(2) -0.002(2) 0.006(2)
C19 0.049(3) 0.025(2) 0.057(3) 0.006(2) 0.013(3) 0.017(2)
C20 0.039(3) 0.048(3) 0.051(3) 0.003(3) -0.009(2) 0.022(2)
C21 0.031(2) 0.033(2) 0.051(3) -0.007(2) -0.0123(19) 0.008(2)
C22 0.0196(18) 0.0211(19) 0.026(2) 0.003(2) 0.0015(15) 0.002(2)
N1 0.043(2) 0.045(2) 0.029(2) 0.014(2) 0.0189(19) 0.010(2)
N2 0.0115(15) 0.0207(16) 0.0277(18) -0.0032(15) -0.0015(13) 0.0008(14)

loop_
_atom_type_symbol
_atom_type_description
_atom_type_scat_dispersion_real
_atom_type_scat_dispersion_imag
_atom_type_scat_source
C C 0.0033 0.0016 'International Tables Vol C Tables 4.2.6.8 and 6.1.1.4'
H H 0.0000 0.0000 'International Tables Vol C Tables 4.2.6.8 and 6.1.1.4'
N N 0.0061 0.0033 'International Tables Vol C Tables 4.2.6.8 and 6.1.1.4'
O O 0.0106 0.0060 'International Tables Vol C Tables 4.2.6.8 and 6.1.1.4'
Br Br -0.2901 2.4595 'International Tables Vol C Tables 4.2.6.8 and 6.1.1.4'

loop_
_geom_angle_atom_site_label_1
_geom_angle_atom_site_label_2
_geom_angle_atom_site_label_3
_geom_angle
C2 O2 C3 116.5(3)
C11 C1 C2 114.0(3)
C11 C1 C5 112.3(3)
C2 C1 C5 103.5(3)
C11 C1 C4 108.9(3)
C2 C1 C4 108.7(3)
C5 C1 C4 109.2(3)
O1 C2 O2 123.2(4)
O1 C2 C1 123.9(3)
O2 C2 C1 112.6(3)
O2 C3 H3A 109.5
O2 C3 H3B 109.5
H3A C3 H3B 109.5
O2 C3 H3C 109.5
H3A C3 H3C 109.5
H3B C3 H3C 109.5
N1 C4 C1 109.4(3)
N1 C4 H4A 109.8
C1 C4 H4A 109.8
N1 C4 H4B 109.8
C1 C4 H4B 109.8
H4A C4 H4B 108.2
C10 C5 C6 117.8(3)
C10 C5 C1 123.5(3)
C6 C5 C1 118.7(3)
C7 C6 C5 121.2(3)
C7 C6 H6A 119.4
C5 C6 H6A 119.4
C6 C7 C8 119.1(3)
C6 C7 H7A 120.5
C8 C7 H7A 120.5
C9 C8 C7 120.8(4)
C9 C8 Br1 120.7(3)
C7 C8 Br1 118.5(3)
C8 C9 C10 119.8(4)
C8 C9 H9A 120.1
C10 C9 H9A 120.1
C5 C10 C9 121.3(3)
C5 C10 H10A 119.4
C9 C10 H10A 119.4
C14 C11 C12 106.5(3)
C14 C11 C1 125.3(3)
C12 C11 C1 127.6(3)
C13 C12 C11 108.9(3)
C13 C12 H12A 125.5
C11 C12 H12A 125.5
N2 C13 C12 105.8(3)
N2 C13 C22 123.4(3)
C12 C13 C22 130.8(3)
N2 C14 C11 107.1(3)
N2 C14 C15 120.7(3)
C11 C14 C15 132.1(3)
C14 C15 H15A 109.5
C14 C15 H15B 109.5
H15A C15 H15B 109.5
C14 C15 H15C 109.5
H15A C15 H15C 109.5
H15B C15 H15C 109.5
C18 C17 C22 121.5(4)
C18 C17 H17A 119.2
C22 C17 H17A 119.2
C17 C18 C19 119.9(4)
C17 C18 H18A 120.1
C19 C18 H18A 120.1
C20 C19 C18 119.8(4)
C20 C19 H19A 120.1
C18 C19 H19A 120.1
C19 C20 C21 120.8(4)
C19 C20 H20A 119.6
C21 C20 H20A 119.6
C22 C21 C20 119.5(4)
C22 C21 H21A 120.3
C20 C21 H21A 120.3
C17 C22 C21 118.5(4)
C17 C22 C13 120.2(3)
C21 C22 C13 121.4(4)
O4 N1 O3 124.8(4)
O4 N1 C4 117.5(4)
O3 N1 C4 117.7(4)
C14 N2 C13 111.7(3)
C14 N2 H2A 124.2
C13 N2 H2A 124.2

loop_
_geom_bond_atom_site_label_1
_geom_bond_atom_site_label_2
_geom_bond_distance
Br1 C8 1.905(3)
O1 C2 1.203(4)
O2 C2 1.330(5)
O2 C3 1.458(5)
O3 N1 1.224(5)
O4 N1 1.210(5)
C1 C11 1.516(5)
C1 C2 1.526(5)
C1 C5 1.543(5)
C1 C4 1.552(5)
C3 H3A 0.9800
C3 H3B 0.9800
C3 H3C 0.9800
C4 N1 1.498(5)
C4 H4A 0.9900
C4 H4B 0.9900
C5 C10 1.381(5)
C5 C6 1.396(5)
C6 C7 1.378(5)
C6 H6A 0.9500
C7 C8 1.389(5)
C7 H7A 0.9500
C8 C9 1.355(5)
C9 C10 1.385(5)
C9 H9A 0.9500
C10 H10A 0.9500
C11 C14 1.393(5)
C11 C12 1.423(5)
C12 C13 1.381(5)
C12 H12A 0.9500
C13 N2 1.377(5)
C13 C22 1.463(5)
C14 N2 1.361(5)
C14 C15 1.497(5)
C15 H15A 0.9800
C15 H15B 0.9800
C15 H15C 0.9800
C17 C18 1.377(6)
C17 C22 1.381(6)
C17 H17A 0.9500
C18 C19 1.386(6)
C18 H18A 0.9500
C19 C20 1.359(6)
C19 H19A 0.9500
C20 C21 1.404(6)
C20 H20A 0.9500
C21 C22 1.398(5)
C21 H21A 0.9500
N2 H2A 0.8800

loop_
_geom_torsion_atom_site_label_1
_geom_torsion_atom_site_label_2
_geom_torsion_atom_site_label_3
_geom_torsion_atom_site_label_4
_geom_torsion
C3 O2 C2 O1 0.1(5)
C3 O2 C2 C1 173.9(3)
C11 C1 C2 O1 -149.5(4)
C5 C1 C2 O1 88.2(4)
C4 C1 C2 O1 -27.9(5)
C11 C1 C2 O2 36.7(4)
C5 C1 C2 O2 -85.6(3)
C4 C1 C2 O2 158.4(3)
C11 C1 C4 N1 43.0(4)
C2 C1 C4 N1 -81.7(4)
C5 C1 C4 N1 166.0(3)
C11 C1 C5 C10 135.3(4)
C2 C1 C5 C10 -101.2(4)
C4 C1 C5 C10 14.4(5)
C11 C1 C5 C6 -45.9(4)
C2 C1 C5 C6 77.5(4)
C4 C1 C5 C6 -166.8(3)
C10 C5 C6 C7 -1.9(6)
C1 C5 C6 C7 179.3(3)
C5 C6 C7 C8 0.6(6)
C6 C7 C8 C9 0.3(6)
C6 C7 C8 Br1 -177.8(3)
C7 C8 C9 C10 0.2(6)
Br1 C8 C9 C10 178.3(3)
C6 C5 C10 C9 2.4(5)
C1 C5 C10 C9 -178.9(3)
C8 C9 C10 C5 -1.6(6)
C2 C1 C11 C14 -163.3(3)
C5 C1 C11 C14 -46.0(5)
C4 C1 C11 C14 75.1(4)
C2 C1 C11 C12 26.8(5)
C5 C1 C11 C12 144.2(4)
C4 C1 C11 C12 -94.7(4)
C14 C11 C12 C13 1.7(4)
C1 C11 C12 C13 173.1(3)
C11 C12 C13 N2 -1.6(4)
C11 C12 C13 C22 179.9(4)
C12 C11 C14 N2 -1.1(4)
C1 C11 C14 N2 -172.8(3)
C12 C11 C14 C15 177.2(4)
C1 C11 C14 C15 5.6(6)
C22 C17 C18 C19 -0.1(7)
C17 C18 C19 C20 1.5(7)
C18 C19 C20 C21 -1.6(7)
C19 C20 C21 C22 0.4(7)
C18 C17 C22 C21 -1.2(6)
C18 C17 C22 C13 178.9(4)
C20 C21 C22 C17 1.0(6)
C20 C21 C22 C13 -179.1(4)
N2 C13 C22 C17 163.9(4)
C12 C13 C22 C17 -17.8(6)
N2 C13 C22 C21 -16.0(6)
C12 C13 C22 C21 162.3(4)
C1 C4 N1 O4 -113.3(4)
C1 C4 N1 O3 65.1(4)
C11 C14 N2 C13 0.2(4)
C15 C14 N2 C13 -178.4(3)
C12 C13 N2 C14 0.9(4)
C22 C13 N2 C14 179.6(3)
